data_7153659
loop_
_publ_author_name
'Olbrich, Martin'
'Mayer, Peter'
'Trauner, Dirk'

_publ_section_title
;
 A step toward polytwistane: synthesis and characterization of
 C2-symmetric tritwistane.
;
_journal_issue 1
_journal_name_full 'Organic &amp; biomolecular chemistry'
_journal_page_first 108
_journal_page_last 112
_journal_paper_doi 10.1039/c3ob42152j
_journal_volume 12
_journal_year 2014
_chemical_formula_moiety 'C14 H14 Cl4'
_chemical_formula_sum 'C14 H14 Cl4'
_chemical_formula_weight 324.072
_space_group_IT_number 2
_symmetry_cell_setting triclinic
_symmetry_Int_Tables_number 2
_symmetry_space_group_name_Hall '-P 1'
_symmetry_space_group_name_H-M 'P -1'
_atom_sites_solution_hydrogens geom
_atom_sites_solution_primary direct
_atom_sites_solution_secondary difmap
_audit_block_code C14H14Cl4_rv255_trauner
_audit_creation_method 'form98_non/compatible with shelxl97-2'
_audit_update_record 12-Jul-13
_cell_angle_alpha 92.900(3)
_cell_angle_beta 90.127(3)
_cell_angle_gamma 114.750(3)
_cell_formula_units_Z 2
_cell_length_a 7.0652(8)
_cell_length_b 8.2217(9)
_cell_length_c 13.0265(14)
_cell_measurement_reflns_used 122
_cell_measurement_temperature 123(2)
_cell_measurement_theta_max 38.5102
_cell_measurement_theta_min 3.1215
_cell_volume 686.07(13)
_computing_cell_refinement 'APEX2 v2012.4-3 (Bruker AXS)'
_computing_data_collection 'Bruker Instrument Service v3.0.21'
_computing_data_reduction 'SAINT V8.18C (Bruker AXS Inc., 2011)'
_computing_structure_refinement
;
Sheldrick, G. M. (2008).
<i>Acta Cryst.</i> A<b>64</b>, 112--122.
;
_computing_structure_solution
;
A. Altomare, M. C. Burla, M. Camalli, G. L. Cascarano, C. Giacovazzo, A.
Guagliardi, A. G. G. Moliterni, G. Polidori, R. Spagna: SIR97: a new tool for
crystal structure determination and refinement; J. Appl. Crystallogr. 1999,
32, 115-119.
;
_diffrn_ambient_temperature 123(2)
_diffrn_detector_area_resol_mean 10.4167
_diffrn_measured_fraction_theta_full 0.996
_diffrn_measured_fraction_theta_max 0.996
_diffrn_measurement_device 'fixed-chi three-circle diffractometer'
_diffrn_measurement_device_type 'Bruker D8Venture'
_diffrn_measurement_method 'mix of phi and omega scans'
_diffrn_radiation_collimation 0.8_mm
_diffrn_radiation_monochromator 'focusing mirrors'
_diffrn_radiation_type 'Mo K\a'
_diffrn_radiation_wavelength 0.71073
_diffrn_reflns_av_R_equivalents 0.0629
_diffrn_reflns_av_sigmaI/netI 0.0579
_diffrn_reflns_limit_h_max 8
_diffrn_reflns_limit_h_min -8
_diffrn_reflns_limit_k_max 9
_diffrn_reflns_limit_k_min -9
_diffrn_reflns_limit_l_max 15
_diffrn_reflns_limit_l_min -15
_diffrn_reflns_number 9118
_diffrn_reflns_theta_full 25.42
_diffrn_reflns_theta_max 25.36
_diffrn_reflns_theta_min 3.07
_diffrn_source_current 50
_diffrn_source_power 2.5
_diffrn_source_type 'Bruker TXS'
_diffrn_source_voltage 50
_exptl_absorpt_coefficient_mu 0.840
_exptl_absorpt_correction_T_max 0.9582
_exptl_absorpt_correction_T_min 0.8682
_exptl_absorpt_correction_type multi-scan
_exptl_absorpt_process_details 'SADABS V2012/1 (Bruker AXS Inc.)'
_exptl_crystal_colour colourless
_exptl_crystal_density_diffrn 1.5688(3)
_exptl_crystal_density_method 'not measured'
_exptl_crystal_description rod
_exptl_crystal_F_000 332
_exptl_crystal_size_max 0.096
_exptl_crystal_size_mid 0.049
_exptl_crystal_size_min 0.023
_refine_diff_density_max 0.361
_refine_diff_density_min -0.284
_refine_diff_density_rms 0.067
_refine_ls_extinction_method none
_refine_ls_goodness_of_fit_ref 1.033
_refine_ls_hydrogen_treatment constr
_refine_ls_matrix_type full
_refine_ls_number_parameters 163
_refine_ls_number_reflns 2522
_refine_ls_number_restraints 0
_refine_ls_restrained_S_all 1.033
_refine_ls_R_factor_all 0.0615
_refine_ls_R_factor_gt 0.0360
_refine_ls_shift/su_max 0.000
_refine_ls_shift/su_mean 0.000
_refine_ls_structure_factor_coef Fsqd
_refine_ls_weighting_details 'calc w=1/[\s^2^(Fo^2^)+(0.0277P)^2^+0.2364P] where P=(Fo^2^+2Fc^2^)/3'
_refine_ls_weighting_scheme calc
_refine_ls_wR_factor_gt 0.0685
_refine_ls_wR_factor_ref 0.0750
_reflns_number_gt 1889
_reflns_number_total 2522
_reflns_threshold_expression >2sigma(I)
_cod_data_source_file c3ob42152j.txt
_cod_data_source_block rv255
_cod_database_code 7153659

loop_
_symmetry_equiv_pos_as_xyz
'x, y, z'
'-x, -y, -z'

loop_
_atom_site_label
_atom_site_type_symbol
_atom_site_fract_x
_atom_site_fract_y
_atom_site_fract_z
_atom_site_U_iso_or_equiv
_atom_site_adp_type
_atom_site_occupancy
_atom_site_symmetry_multiplicity
_atom_site_calc_flag
_atom_site_refinement_flags
C1 C 0.4110(4) 0.7461(3) 0.15919(19) 0.0159(6) Uani 1 1 d .
C2 C 0.5886(4) 0.7505(3) 0.22619(19) 0.0155(6) Uani 1 1 d .
C3 C 0.5539(4) 0.7504(3) 0.32560(19) 0.0175(6) Uani 1 1 d .
C4 C 0.3416(4) 0.7443(3) 0.35074(19) 0.0158(6) Uani 1 1 d .
C5 C 0.3321(4) 0.9114(3) 0.3085(2) 0.0196(6) Uani 1 1 d .
H5A H 0.4373 1.0207 0.3448 0.024 Uiso 1 1 calc R
H5B H 0.1926 0.9093 0.3197 0.024 Uiso 1 1 calc R
C6 C 0.3758(4) 0.9133(3) 0.1926(2) 0.0192(6) Uani 1 1 d .
H6A H 0.2561 0.9138 0.1533 0.023 Uiso 1 1 calc R
H6B H 0.5010 1.0230 0.1784 0.023 Uiso 1 1 calc R
C7 C 0.2118(4) 0.5777(3) 0.17882(19) 0.0165(6) Uani 1 1 d .
H7 H 0.0937 0.5891 0.1423 0.020 Uiso 1 1 calc R
C8 C 0.1680(4) 0.5764(3) 0.29592(19) 0.0157(6) Uani 1 1 d .
H8 H 0.0340 0.5890 0.3042 0.019 Uiso 1 1 calc R
C9 C 0.1339(4) 0.3921(3) 0.3352(2) 0.0217(6) Uani 1 1 d .
H9 H 0.1109 0.3887 0.4109 0.026 Uiso 1 1 calc R
C10 C -0.0590(4) 0.2525(4) 0.2748(2) 0.0291(7) Uani 1 1 d .
H10A H -0.0937 0.1317 0.2997 0.035 Uiso 1 1 calc R
H10B H -0.1801 0.2816 0.2864 0.035 Uiso 1 1 calc R
C11 C -0.0137(5) 0.2529(4) 0.1589(2) 0.0323(8) Uani 1 1 d .
H11A H -0.1157 0.2812 0.1201 0.039 Uiso 1 1 calc R
H11B H -0.0267 0.1330 0.1337 0.039 Uiso 1 1 calc R
C12 C 0.2100(4) 0.3954(3) 0.1422(2) 0.0214(6) Uani 1 1 d .
H12 H 0.2472 0.3950 0.0682 0.026 Uiso 1 1 calc R
C13 C 0.3543(4) 0.3510(4) 0.2088(2) 0.0242(7) Uani 1 1 d .
H13 H 0.4650 0.3265 0.1817 0.029 Uiso 1 1 calc R
C14 C 0.3151(4) 0.3488(3) 0.3079(2) 0.0221(6) Uani 1 1 d .
H14 H 0.3946 0.3222 0.3578 0.026 Uiso 1 1 calc R
Cl1 Cl 0.46692(10) 0.75433(9) 0.02554(5) 0.02447(18) Uani 1 1 d .
Cl2 Cl 0.80759(10) 0.74264(10) 0.17451(5) 0.02612(19) Uani 1 1 d .
Cl3 Cl 0.72652(11) 0.74794(10) 0.41742(5) 0.0294(2) Uani 1 1 d .
Cl4 Cl 0.29673(11) 0.74486(9) 0.48594(5) 0.02549(18) Uani 1 1 d .

loop_
_atom_site_aniso_label
_atom_site_aniso_U_11
_atom_site_aniso_U_22
_atom_site_aniso_U_33
_atom_site_aniso_U_23
_atom_site_aniso_U_13
_atom_site_aniso_U_12
C1 0.0153(14) 0.0196(15) 0.0151(14) 0.0040(11) 0.0018(11) 0.0091(12)
C2 0.0108(13) 0.0200(14) 0.0197(15) 0.0045(11) 0.0012(11) 0.0101(11)
C3 0.0137(13) 0.0173(14) 0.0214(15) 0.0035(11) -0.0045(11) 0.0063(11)
C4 0.0132(13) 0.0214(15) 0.0141(13) 0.0011(11) 0.0014(11) 0.0083(12)
C5 0.0165(14) 0.0159(15) 0.0270(15) -0.0023(12) 0.0016(12) 0.0078(12)
C6 0.0171(14) 0.0184(15) 0.0251(15) 0.0033(12) 0.0004(12) 0.0100(12)
C7 0.0141(13) 0.0192(14) 0.0187(14) 0.0007(11) -0.0020(11) 0.0095(12)
C8 0.0121(13) 0.0184(15) 0.0181(14) 0.0002(11) 0.0007(11) 0.0080(12)
C9 0.0234(15) 0.0194(15) 0.0189(15) 0.0037(12) 0.0005(12) 0.0053(13)
C10 0.0266(17) 0.0192(16) 0.0332(17) 0.0021(13) 0.0013(14) 0.0012(13)
C11 0.0365(18) 0.0213(17) 0.0315(18) -0.0037(13) -0.0070(15) 0.0053(14)
C12 0.0290(16) 0.0202(15) 0.0161(14) -0.0014(11) 0.0003(12) 0.0117(13)
C13 0.0316(17) 0.0196(16) 0.0278(17) -0.0003(12) 0.0014(13) 0.0173(13)
C14 0.0273(16) 0.0162(15) 0.0250(16) 0.0026(12) -0.0016(13) 0.0114(13)
Cl1 0.0258(4) 0.0351(4) 0.0180(4) 0.0073(3) 0.0038(3) 0.0175(3)
Cl2 0.0159(3) 0.0402(4) 0.0291(4) 0.0065(3) 0.0050(3) 0.0179(3)
Cl3 0.0203(4) 0.0464(5) 0.0232(4) 0.0058(3) -0.0052(3) 0.0153(3)
Cl4 0.0243(4) 0.0329(4) 0.0165(4) -0.0022(3) 0.0023(3) 0.0097(3)

loop_
_atom_type_symbol
_atom_type_description
_atom_type_scat_dispersion_real
_atom_type_scat_dispersion_imag
_atom_type_scat_source
C C 0.0033 0.0016 'International Tables Vol C Tables 4.2.6.8 and 6.1.1.4'
H H 0.0000 0.0000 'International Tables Vol C Tables 4.2.6.8 and 6.1.1.4'
Cl Cl 0.1484 0.1585 'International Tables Vol C Tables 4.2.6.8 and 6.1.1.4'

loop_
_geom_angle_atom_site_label_1
_geom_angle_atom_site_label_2
_geom_angle_atom_site_label_3
_geom_angle
C2 C1 C6 106.5(2)
C2 C1 C7 109.58(19)
C6 C1 C7 108.8(2)
C2 C1 Cl1 113.06(17)
C6 C1 Cl1 108.40(16)
C7 C1 Cl1 110.33(17)
C3 C2 C1 114.3(2)
C3 C2 Cl2 123.8(2)
C1 C2 Cl2 121.76(18)
C2 C3 C4 113.4(2)
C2 C3 Cl3 123.5(2)
C4 C3 Cl3 123.06(19)
C3 C4 C5 107.2(2)
C3 C4 C8 110.0(2)
C5 C4 C8 108.3(2)
C3 C4 Cl4 112.95(17)
C5 C4 Cl4 108.73(17)
C8 C4 Cl4 109.57(16)
C4 C5 C6 108.8(2)
C4 C5 H5A 109.9
C6 C5 H5A 109.9
C4 C5 H5B 109.9
C6 C5 H5B 109.9
H5A C5 H5B 108.3
C1 C6 C5 109.33(19)
C1 C6 H6A 109.8
C5 C6 H6A 109.8
C1 C6 H6B 109.8
C5 C6 H6B 109.8
H6A C6 H6B 108.3
C1 C7 C12 116.6(2)
C1 C7 C8 108.7(2)
C12 C7 C8 109.1(2)
C1 C7 H7 107.4
C12 C7 H7 107.4
C8 C7 H7 107.4
C9 C8 C4 117.0(2)
C9 C8 C7 109.2(2)
C4 C8 C7 108.62(19)
C9 C8 H8 107.2
C4 C8 H8 107.2
C7 C8 H8 107.2
C14 C9 C10 107.0(2)
C14 C9 C8 110.3(2)
C10 C9 C8 106.0(2)
C14 C9 H9 111.1
C10 C9 H9 111.1
C8 C9 H9 111.1
C11 C10 C9 109.9(2)
C11 C10 H10A 109.7
C9 C10 H10A 109.7
C11 C10 H10B 109.7
C9 C10 H10B 109.7
H10A C10 H10B 108.2
C10 C11 C12 108.9(2)
C10 C11 H11A 109.9
C12 C11 H11A 109.9
C10 C11 H11B 109.9
C12 C11 H11B 109.9
H11A C11 H11B 108.3
C13 C12 C7 110.5(2)
C13 C12 C11 106.9(2)
C7 C12 C11 106.1(2)
C13 C12 H12 111.1
C7 C12 H12 111.1
C11 C12 H12 111.1
C14 C13 C12 114.8(2)
C14 C13 H13 122.6
C12 C13 H13 122.6
C13 C14 C9 114.4(2)
C13 C14 H14 122.8
C9 C14 H14 122.8

loop_
_geom_bond_atom_site_label_1
_geom_bond_atom_site_label_2
_geom_bond_distance
C1 C2 1.514(3)
C1 C6 1.538(3)
C1 C7 1.539(3)
C1 Cl1 1.785(3)
C2 C3 1.319(3)
C2 Cl2 1.713(2)
C3 C4 1.517(3)
C3 Cl3 1.713(2)
C4 C5 1.532(3)
C4 C8 1.549(3)
C4 Cl4 1.790(3)
C5 C6 1.541(3)
C5 H5A 0.9900
C5 H5B 0.9900
C6 H6A 0.9900
C6 H6B 0.9900
C7 C12 1.544(4)
C7 C8 1.557(3)
C7 H7 1.0000
C8 C9 1.545(3)
C8 H8 1.0000
C9 C14 1.505(4)
C9 C10 1.545(4)
C9 H9 1.0000
C10 C11 1.544(4)
C10 H10A 0.9900
C10 H10B 0.9900
C11 C12 1.548(4)
C11 H11A 0.9900
C11 H11B 0.9900
C12 C13 1.506(4)
C12 H12 1.0000
C13 C14 1.320(4)
C13 H13 0.9500
C14 H14 0.9500

loop_
_geom_torsion_atom_site_label_1
_geom_torsion_atom_site_label_2
_geom_torsion_atom_site_label_3
_geom_torsion_atom_site_label_4
_geom_torsion
C6 C1 C2 C3 59.0(3)
C7 C1 C2 C3 -58.5(3)
Cl1 C1 C2 C3 177.95(19)
C6 C1 C2 Cl2 -124.7(2)
C7 C1 C2 Cl2 117.8(2)
Cl1 C1 C2 Cl2 -5.7(3)
C1 C2 C3 C4 0.5(3)
Cl2 C2 C3 C4 -175.75(18)
C1 C2 C3 Cl3 177.92(18)
Cl2 C2 C3 Cl3 1.7(3)
C2 C3 C4 C5 -60.1(3)
Cl3 C3 C4 C5 122.5(2)
C2 C3 C4 C8 57.4(3)
Cl3 C3 C4 C8 -120.0(2)
C2 C3 C4 Cl4 -179.82(19)
Cl3 C3 C4 Cl4 2.7(3)
C3 C4 C5 C6 56.3(3)
C8 C4 C5 C6 -62.3(3)
Cl4 C4 C5 C6 178.71(17)
C2 C1 C6 C5 -56.7(2)
C7 C1 C6 C5 61.3(3)
Cl1 C1 C6 C5 -178.71(17)
C4 C5 C6 C1 0.7(3)
C2 C1 C7 C12 -68.6(3)
C6 C1 C7 C12 175.3(2)
Cl1 C1 C7 C12 56.6(2)
C2 C1 C7 C8 55.2(3)
C6 C1 C7 C8 -60.9(2)
Cl1 C1 C7 C8 -179.66(17)
C3 C4 C8 C9 69.6(3)
C5 C4 C8 C9 -173.6(2)
Cl4 C4 C8 C9 -55.2(3)
C3 C4 C8 C7 -54.6(2)
C5 C4 C8 C7 62.2(2)
Cl4 C4 C8 C7 -179.34(16)
C1 C7 C8 C9 -129.1(2)
C12 C7 C8 C9 -1.0(3)
C1 C7 C8 C4 -0.4(3)
C12 C7 C8 C4 127.7(2)
C4 C8 C9 C14 -69.8(3)
C7 C8 C9 C14 54.0(3)
C4 C8 C9 C10 174.7(2)
C7 C8 C9 C10 -61.4(3)
C14 C9 C10 C11 -55.0(3)
C8 C9 C10 C11 62.6(3)
C9 C10 C11 C12 -0.6(3)
C1 C7 C12 C13 71.1(3)
C8 C7 C12 C13 -52.4(3)
C1 C7 C12 C11 -173.4(2)
C8 C7 C12 C11 63.1(3)
C10 C11 C12 C13 55.8(3)
C10 C11 C12 C7 -62.2(3)
C7 C12 C13 C14 56.3(3)
C11 C12 C13 C14 -58.7(3)
C12 C13 C14 C9 -0.3(3)
C10 C9 C14 C13 58.5(3)
C8 C9 C14 C13 -56.2(3)
